data_2213027
loop_
_publ_author_name
'Hoong-Kun Fun'
'Kan Chantrapromma'
'Yupparase Pullaput'
'Nawong Boonnak'
'Suchada Chantrapromma'

_publ_section_title
;
 5-Hydroxy-7-methoxy-2,6,8-trimethyl-4<i>H</i>-chromen-4-one
;
_journal_coeditor_code SJ2263
_journal_issue 4
_journal_name_full 'Acta Crystallographica Section E'
_journal_page_first o2017
_journal_page_last o2019
_journal_paper_doi 10.1107/S1600536807013402
_journal_volume 63
_journal_year 2007
_chemical_formula_iupac 'C13 H14 O4'
_chemical_formula_moiety 'C13 H14 O4'
_chemical_formula_sum 'C13 H14 O4'
_chemical_formula_weight 234.24
_chemical_melting_point 387.5(5)
_chemical_name_common
;
8-Methyleugenitin
;
_chemical_name_systematic
;
5-Hydroxy-7-methoxy-2,6,8-trimethyl-4H-chromen-4-one
;
_space_group_IT_number 14
_symmetry_cell_setting monoclinic
_symmetry_space_group_name_Hall '-P 2ybc'
_symmetry_space_group_name_H-M 'P 1 21/c 1'
_atom_sites_solution_hydrogens geom
_atom_sites_solution_primary direct
_atom_sites_solution_secondary difmap
_audit_creation_method SHELXL-97
_cell_angle_alpha 90.00
_cell_angle_beta 91.3010(10)
_cell_angle_gamma 90.00
_cell_formula_units_Z 4
_cell_length_a 8.0816(2)
_cell_length_b 8.6719(2)
_cell_length_c 15.8187(4)
_cell_measurement_reflns_used 3216
_cell_measurement_temperature 100.00(10)
_cell_measurement_theta_max 30.00
_cell_measurement_theta_min 2.52
_cell_volume 1108.33(5)
_computing_cell_refinement APEX2
_computing_data_collection 'APEX2 (Bruker, 2005)'
_computing_data_reduction 'SAINT (Bruker, 2005)'
_computing_molecular_graphics SHELXTL
_computing_publication_material
;
SHELXTL and PLATON (Spek, 2003)
;
_computing_structure_refinement SHELXTL
_computing_structure_solution 'SHELXTL (Sheldrick, 1998)'
_diffrn_ambient_temperature 297(2)
_diffrn_detector_area_resol_mean 8.33
_diffrn_measured_fraction_theta_full 0.995
_diffrn_measured_fraction_theta_max 0.995
_diffrn_measurement_device_type
;
Bruker SMART APEX2 CCD area-detector
;
_diffrn_measurement_method \w
_diffrn_radiation_monochromator graphite
_diffrn_radiation_source 'fine-focus sealed tube'
_diffrn_radiation_type MoK\a
_diffrn_radiation_wavelength 0.71073
_diffrn_reflns_av_R_equivalents 0.0224
_diffrn_reflns_av_sigmaI/netI 0.0212
_diffrn_reflns_limit_h_max 11
_diffrn_reflns_limit_h_min -11
_diffrn_reflns_limit_k_max 12
_diffrn_reflns_limit_k_min -12
_diffrn_reflns_limit_l_max 22
_diffrn_reflns_limit_l_min -22
_diffrn_reflns_number 11518
_diffrn_reflns_theta_full 30.00
_diffrn_reflns_theta_max 30.00
_diffrn_reflns_theta_min 2.52
_diffrn_standards_number 0
_exptl_absorpt_coefficient_mu 0.104
_exptl_absorpt_correction_T_max 0.9638
_exptl_absorpt_correction_T_min 0.9418
_exptl_absorpt_correction_type multi-scan
_exptl_absorpt_process_details '(SADABS; Bruker, 2005)'
_exptl_crystal_colour Yellow
_exptl_crystal_density_diffrn 1.404
_exptl_crystal_density_method 'not measured'
_exptl_crystal_description Block
_exptl_crystal_F_000 496
_exptl_crystal_size_max 0.58
_exptl_crystal_size_mid 0.45
_exptl_crystal_size_min 0.36
_refine_diff_density_max 0.359
_refine_diff_density_min -0.291
_refine_ls_extinction_method none
_refine_ls_goodness_of_fit_ref 1.049
_refine_ls_hydrogen_treatment constr
_refine_ls_matrix_type full
_refine_ls_number_parameters 158
_refine_ls_number_reflns 3216
_refine_ls_number_restraints 0
_refine_ls_restrained_S_all 1.049
_refine_ls_R_factor_all 0.0421
_refine_ls_R_factor_gt 0.0385
_refine_ls_shift/su_max 0.001
_refine_ls_shift/su_mean 0.000
_refine_ls_structure_factor_coef Fsqd
_refine_ls_weighting_details 'calc w=1/[\s^2^(Fo^2^)+(0.0625P)^2^+0.3003P] where P=(Fo^2^+2Fc^2^)/3'
_refine_ls_weighting_scheme calc
_refine_ls_wR_factor_gt 0.1072
_refine_ls_wR_factor_ref 0.1106
_reflns_number_gt 2884
_reflns_number_total 3216
_reflns_threshold_expression I>2\s(I)
_cod_data_source_file sj2263.cif
_cod_data_source_block I
_cod_depositor_comments
;
The following automatic conversions were performed:
'_symmetry_cell_setting' value 'Monoclinic' changed to 'monoclinic'
according to '/home/saulius/struct/CIF-dictionaries/cif_core.dic'
dictionary named 'cif_core.dic' version 2.4.1 from 2010-06-29.

Automatic conversion script
Id: cif_fix_enum 1527 2010-12-29 10:47:43Z saulius 

The following automatic conversions were performed:

'_chemical_melting_point' value '387-388' was changed to '387.5(5)' -
the average value was taken and precision was estimated.

Automatic conversion script
Id: cif_fix_values 1646 2011-03-28 12:23:43Z adriana 

The following automatic conversions were performed:

'_chemical_melting_point' value '387-388' was changed to '387.5(5)' -
the average value was taken and precision was
estimated.

'_symmetry_cell_setting' value 'Monoclinic' changed to
'monoclinic' according to
/home/saulius/struct/CIF-dictionaries/cif_core.dic dictionary named
'cif_core.dic' version 2.4.1 from 2010-06-29.

Automatic conversion script
Id: cif_fix_values 1715 2011-07-08 13:25:40Z adriana 
;
_cod_original_sg_symbol_H-M 'P 21/c'
_cod_database_code 2213027
_cod_database_fobs_code 2213027

loop_
_symmetry_equiv_pos_as_xyz
'x, y, z'
'-x, y+1/2, -z+1/2'
'-x, -y, -z'
'x, -y-1/2, z-1/2'

loop_
_atom_site_type_symbol
_atom_site_label
_atom_site_fract_x
_atom_site_fract_y
_atom_site_fract_z
_atom_site_U_iso_or_equiv
_atom_site_adp_type
_atom_site_calc_flag
_atom_site_refinement_flags
_atom_site_occupancy
O O1 0.45444(8) 0.98891(8) -0.18460(4) 0.01713(15) Uani d . 1
O O2 0.12897(8) 1.24365(7) 0.01685(4) 0.01417(14) Uani d . 1
O O3 0.12841(9) 0.86712(8) 0.17293(4) 0.02054(16) Uani d . 1
O O4 0.29691(9) 0.71736(8) 0.06228(4) 0.01978(16) Uani d . 1
H H4A 0.2470 0.7328 0.1060 0.030 Uiso calc R 1
C C1 0.05830(11) 1.24958(10) 0.09393(5) 0.01449(17) Uani d . 1
C C2 0.05932(11) 1.12901(10) 0.14796(5) 0.01617(17) Uani d . 1
H H2A 0.0121 1.1402 0.2007 0.019 Uiso calc R 1
C C3 0.13212(11) 0.98330(10) 0.12561(5) 0.01518(17) Uani d . 1
C C4 0.21122(10) 0.97993(10) 0.04387(5) 0.01320(16) Uani d . 1
C C5 0.29497(11) 0.84741(10) 0.01466(5) 0.01445(17) Uani d . 1
C C6 0.37587(10) 0.84872(10) -0.06211(5) 0.01468(17) Uani d . 1
C C7 0.36988(10) 0.98535(10) -0.10962(5) 0.01350(17) Uani d . 1
C C8 0.28655(10) 1.11859(9) -0.08511(5) 0.01328(16) Uani d . 1
C C9 0.20920(10) 1.11126(9) -0.00746(5) 0.01253(16) Uani d . 1
C C10 -0.01879(12) 1.40291(10) 0.10875(6) 0.01838(18) Uani d . 1
H H10A -0.0603 1.4068 0.1651 0.028 Uiso calc R 1
H H10B -0.1083 1.4184 0.0687 0.028 Uiso calc R 1
H H10C 0.0625 1.4824 0.1020 0.028 Uiso calc R 1
C C11 0.28008(12) 1.26296(10) -0.13767(6) 0.01793(18) Uani d . 1
H H11A 0.3197 1.3485 -0.1044 0.027 Uiso calc R 1
H H11C 0.1680 1.2821 -0.1561 0.027 Uiso calc R 1
H H11D 0.3484 1.2505 -0.1860 0.027 Uiso calc R 1
C C12 0.35243(13) 0.94221(12) -0.25522(6) 0.0231(2) Uani d . 1
H H12A 0.4152 0.9474 -0.3060 0.035 Uiso calc R 1
H H12D 0.2585 1.0096 -0.2603 0.035 Uiso calc R 1
H H12B 0.3153 0.8383 -0.2468 0.035 Uiso calc R 1
C C13 0.46790(12) 0.70899(11) -0.09241(6) 0.01997(19) Uani d . 1
H H13A 0.5043 0.6486 -0.0447 0.030 Uiso calc R 1
H H13B 0.5621 0.7413 -0.1238 0.030 Uiso calc R 1
H H13C 0.3959 0.6480 -0.1281 0.030 Uiso calc R 1

loop_
_atom_site_aniso_label
_atom_site_aniso_U_11
_atom_site_aniso_U_22
_atom_site_aniso_U_33
_atom_site_aniso_U_12
_atom_site_aniso_U_13
_atom_site_aniso_U_23
O1 0.0155(3) 0.0208(3) 0.0153(3) -0.0022(2) 0.0038(2) -0.0039(2)
O2 0.0158(3) 0.0137(3) 0.0132(3) 0.0020(2) 0.0022(2) -0.0009(2)
O3 0.0229(3) 0.0213(3) 0.0175(3) 0.0005(3) 0.0017(2) 0.0070(2)
O4 0.0249(3) 0.0150(3) 0.0194(3) 0.0023(2) 0.0001(2) 0.0044(2)
C1 0.0126(4) 0.0176(4) 0.0133(4) -0.0007(3) 0.0006(3) -0.0030(3)
C2 0.0150(4) 0.0205(4) 0.0130(4) -0.0004(3) 0.0013(3) -0.0005(3)
C3 0.0134(4) 0.0183(4) 0.0137(4) -0.0013(3) -0.0014(3) 0.0017(3)
C4 0.0129(4) 0.0142(4) 0.0125(3) -0.0003(3) -0.0010(3) 0.0004(3)
C5 0.0144(4) 0.0127(3) 0.0161(4) -0.0003(3) -0.0031(3) 0.0009(3)
C6 0.0133(4) 0.0138(4) 0.0169(4) 0.0006(3) -0.0013(3) -0.0023(3)
C7 0.0116(4) 0.0155(4) 0.0133(4) -0.0014(3) 0.0001(3) -0.0023(3)
C8 0.0130(4) 0.0138(4) 0.0131(3) -0.0007(3) 0.0001(3) -0.0002(3)
C9 0.0117(3) 0.0124(3) 0.0135(4) 0.0006(3) -0.0008(3) -0.0010(3)
C10 0.0200(4) 0.0171(4) 0.0182(4) 0.0026(3) 0.0026(3) -0.0031(3)
C11 0.0220(4) 0.0155(4) 0.0164(4) 0.0001(3) 0.0036(3) 0.0024(3)
C12 0.0252(5) 0.0299(5) 0.0145(4) -0.0069(4) 0.0027(3) -0.0051(3)
C13 0.0189(4) 0.0157(4) 0.0253(4) 0.0027(3) 0.0005(3) -0.0038(3)

loop_
_atom_type_symbol
_atom_type_description
_atom_type_scat_dispersion_real
_atom_type_scat_dispersion_imag
_atom_type_scat_source
C C 0.0033 0.0016 'International Tables Vol C Tables 4.2.6.8 and 6.1.1.4'
H H 0.0000 0.0000 'International Tables Vol C Tables 4.2.6.8 and 6.1.1.4'
O O 0.0106 0.0060 'International Tables Vol C Tables 4.2.6.8 and 6.1.1.4'

loop_
_geom_angle_atom_site_label_1
_geom_angle_atom_site_label_2
_geom_angle_atom_site_label_3
_geom_angle
C7 O1 C12 112.09(7)
C1 O2 C9 119.48(7)
C5 O4 H4A 109.5
C2 C1 O2 122.81(8)
C2 C1 C10 126.03(8)
O2 C1 C10 111.15(7)
C1 C2 C3 121.35(8)
C1 C2 H2A 119.3
C3 C2 H2A 119.3
O3 C3 C2 122.81(8)
O3 C3 C4 122.02(8)
C2 C3 C4 115.18(7)
C9 C4 C5 118.07(8)
C9 C4 C3 119.99(7)
C5 C4 C3 121.92(7)
O4 C5 C6 119.44(8)
O4 C5 C4 119.54(8)
C6 C5 C4 121.02(8)
C5 C6 C7 117.57(7)
C5 C6 C13 121.08(8)
C7 C6 C13 121.34(8)
O1 C7 C8 118.07(7)
O1 C7 C6 117.81(7)
C8 C7 C6 124.11(8)
C9 C8 C7 115.86(7)
C9 C8 C11 121.02(7)
C7 C8 C11 123.12(7)
O2 C9 C8 115.59(7)
O2 C9 C4 121.06(7)
C8 C9 C4 123.35(7)
C1 C10 H10A 109.5
C1 C10 H10B 109.5
H10A C10 H10B 109.5
C1 C10 H10C 109.5
H10A C10 H10C 109.5
H10B C10 H10C 109.5
C8 C11 H11A 109.5
C8 C11 H11C 109.5
H11A C11 H11C 109.5
C8 C11 H11D 109.5
H11A C11 H11D 109.5
H11C C11 H11D 109.5
O1 C12 H12A 109.5
O1 C12 H12D 109.5
H12A C12 H12D 109.5
O1 C12 H12B 109.5
H12A C12 H12B 109.5
H12D C12 H12B 109.5
C6 C13 H13A 109.5
C6 C13 H13B 109.5
H13A C13 H13B 109.5
C6 C13 H13C 109.5
H13A C13 H13C 109.5
H13B C13 H13C 109.5

loop_
_geom_bond_atom_site_label_1
_geom_bond_atom_site_label_2
_geom_bond_distance
O1 C7 1.3824(10)
O1 C12 1.4318(11)
O2 C1 1.3591(10)
O2 C9 1.3775(10)
O3 C3 1.2558(10)
O4 C5 1.3562(10)
O4 H4A 0.8200
C1 C2 1.3504(12)
C1 C10 1.4892(12)
C2 C3 1.4412(12)
C2 H2A 0.9300
C3 C4 1.4557(11)
C4 C9 1.3986(11)
C4 C5 1.4165(11)
C5 C6 1.3922(12)
C6 C7 1.4035(12)
C6 C13 1.5058(12)
C7 C8 1.3967(11)
C8 C9 1.3923(11)
C8 C11 1.5031(12)
C10 H10A 0.9600
C10 H10B 0.9600
C10 H10C 0.9600
C11 H11A 0.9600
C11 H11C 0.9600
C11 H11D 0.9600
C12 H12A 0.9600
C12 H12D 0.9600
C12 H12B 0.9600
C13 H13A 0.9600
C13 H13B 0.9600
C13 H13C 0.9600

loop_
_geom_hbond_atom_site_label_D
_geom_hbond_atom_site_label_H
_geom_hbond_atom_site_label_A
_geom_hbond_site_symmetry_A
_geom_hbond_distance_DH
_geom_hbond_distance_HA
_geom_hbond_distance_DA
_geom_hbond_angle_DHA
_geom_hbond_publ_flag
O4 H4A O3 1_555 0.82 1.8554 2.5909(10) 149 y
C13 H13B Cg1 3_675 0.96 2.8668 3.5729(10) 131 y

loop_
_geom_torsion_atom_site_label_1
_geom_torsion_atom_site_label_2
_geom_torsion_atom_site_label_3
_geom_torsion_atom_site_label_4
_geom_torsion
C9 O2 C1 C2 -1.67(12)
C9 O2 C1 C10 178.85(7)
O2 C1 C2 C3 -1.94(14)
C10 C1 C2 C3 177.46(8)
C1 C2 C3 O3 -176.72(8)
C1 C2 C3 C4 3.40(12)
O3 C3 C4 C9 178.64(8)
C2 C3 C4 C9 -1.48(12)
O3 C3 C4 C5 -2.87(13)
C2 C3 C4 C5 177.01(8)
C9 C4 C5 O4 -178.92(7)
C3 C4 C5 O4 2.57(13)
C9 C4 C5 C6 1.29(13)
C3 C4 C5 C6 -177.22(8)
O4 C5 C6 C7 179.60(8)
C4 C5 C6 C7 -0.61(12)
O4 C5 C6 C13 -1.05(12)
C4 C5 C6 C13 178.74(8)
C12 O1 C7 C8 -90.07(9)
C12 O1 C7 C6 91.12(9)
C5 C6 C7 O1 177.97(7)
C13 C6 C7 O1 -1.37(12)
C5 C6 C7 C8 -0.77(13)
C13 C6 C7 C8 179.88(8)
O1 C7 C8 C9 -177.38(7)
C6 C7 C8 C9 1.36(13)
O1 C7 C8 C11 2.08(12)
C6 C7 C8 C11 -179.19(8)
C1 O2 C9 C8 -176.23(7)
C1 O2 C9 C4 3.60(12)
C7 C8 C9 O2 179.22(7)
C11 C8 C9 O2 -0.25(12)
C7 C8 C9 C4 -0.60(12)
C11 C8 C9 C4 179.93(8)
C5 C4 C9 O2 179.52(7)
C3 C4 C9 O2 -1.94(12)
C5 C4 C9 C8 -0.67(13)
C3 C4 C9 C8 177.88(8)

loop_
_cod_related_entry_id
_cod_related_entry_database
_cod_related_entry_code
1 ChemSpider 21124937
